data_4115879
loop_
_publ_author_name
'Yongqi Deng'
'Christopher J. Chang'
'Daniel G. Nocera'

_publ_section_title
;
 Direct Observation of the "Pac-Man" Effect from Dibenzofuran-Bridged
 Cofacial Bisporphyrins
;
_journal_name_full 'Journal of the American Chemical Society'
_journal_page_first 410
_journal_page_last 411
_journal_paper_doi 10.1021/ja992955r
_journal_volume 122
_journal_year 2000
_chemical_formula_sum 'C79 H86 Cl2 N8 O3 Zn2'
_chemical_formula_weight 1397.20
_chemical_name_common 'Zn2DPD 2'
_space_group_IT_number 15
_symmetry_cell_setting monoclinic
_symmetry_space_group_name_Hall '-C 2yc'
_symmetry_space_group_name_H-M 'C 1 2/c 1'
_atom_sites_solution_hydrogens geom
_atom_sites_solution_primary direct
_atom_sites_solution_secondary difmap
_audit_creation_method SHELXL-97
_cell_angle_alpha 90.00
_cell_angle_beta 110.503(2)
_cell_angle_gamma 90.00
_cell_formula_units_Z 4
_cell_length_a 23.0808(2)
_cell_length_b 25.9458(9)
_cell_length_c 13.4593(5)
_cell_measurement_temperature 183(2)
_cell_volume 7549.5(4)
_computing_cell_refinement 'Bruker SMART'
_computing_data_collection 'Bruker SMART'
_computing_data_reduction 'Bruker SHELXTL'
_computing_molecular_graphics 'Bruker SHELXTL'
_computing_publication_material 'Bruker SHELXTL'
_computing_structure_refinement 'SHELXL-97 (Sheldrick, 1997)'
_computing_structure_solution 'SHELXS-97 (Sheldrick, 1990)'
_diffrn_ambient_temperature 183(2)
_diffrn_measured_fraction_theta_full 0.999
_diffrn_measured_fraction_theta_max 0.999
_diffrn_measurement_device_type 'CCD area detector'
_diffrn_measurement_method 'phi and omega scans'
_diffrn_radiation_monochromator graphite
_diffrn_radiation_source 'fine-focus sealed tube'
_diffrn_radiation_type MoK\a
_diffrn_radiation_wavelength 0.71073
_diffrn_reflns_av_R_equivalents 0.1109
_diffrn_reflns_av_sigmaI/netI 0.1066
_diffrn_reflns_limit_h_max 21
_diffrn_reflns_limit_h_min -22
_diffrn_reflns_limit_k_max 19
_diffrn_reflns_limit_k_min -24
_diffrn_reflns_limit_l_max 12
_diffrn_reflns_limit_l_min -11
_diffrn_reflns_number 11274
_diffrn_reflns_theta_full 20.00
_diffrn_reflns_theta_max 20.00
_diffrn_reflns_theta_min 1.23
_exptl_absorpt_coefficient_mu 0.757
_exptl_absorpt_correction_T_max 0.7869
_exptl_absorpt_correction_T_min 0.6837
_exptl_absorpt_correction_type empirical
_exptl_crystal_density_diffrn 1.229
_exptl_crystal_F_000 2936
_refine_diff_density_max 1.202
_refine_diff_density_min -0.691
_refine_diff_density_rms 0.179
_refine_ls_extinction_coef 0.0028(4)
_refine_ls_extinction_expression Fc^*^=kFc[1+0.001xFc^2^\l^3^/sin(2\q)]^-1/4^
_refine_ls_extinction_method SHELXL
_refine_ls_goodness_of_fit_ref 1.124
_refine_ls_hydrogen_treatment mixed
_refine_ls_matrix_type full
_refine_ls_number_parameters 441
_refine_ls_number_reflns 3522
_refine_ls_number_restraints 0
_refine_ls_restrained_S_all 1.124
_refine_ls_R_factor_all 0.1439
_refine_ls_R_factor_gt 0.0890
_refine_ls_shift/su_max 0.008
_refine_ls_shift/su_mean 0.001
_refine_ls_structure_factor_coef Fsqd
_refine_ls_weighting_details 'calc w=1/[\s^2^(Fo^2^)+(0.1439P)^2^+54.0952P] where P=(Fo^2^+2Fc^2^)/3'
_refine_ls_weighting_scheme calc
_refine_ls_wR_factor_gt 0.2391
_refine_ls_wR_factor_ref 0.2655
_reflns_number_gt 2330
_reflns_number_total 3522
_reflns_threshold_expression >2sigma(I)
_cod_data_source_file ja992955r_1.cif
_cod_data_source_block C79H86Cl2N8O3Zn2
_cod_database_code 4115879

loop_
_symmetry_equiv_pos_as_xyz
'x, y, z'
'-x, y, -z+1/2'
'x+1/2, y+1/2, z'
'-x+1/2, y+1/2, -z+1/2'
'-x, -y, -z'
'x, -y, z-1/2'
'-x+1/2, -y+1/2, -z'
'x+1/2, -y+1/2, z-1/2'

loop_
_atom_site_label
_atom_site_type_symbol
_atom_site_fract_x
_atom_site_fract_y
_atom_site_fract_z
_atom_site_U_iso_or_equiv
_atom_site_adp_type
_atom_site_occupancy
_atom_site_symmetry_multiplicity
_atom_site_calc_flag
_atom_site_refinement_flags
Zn1 Zn 0.17422(7) 0.23975(5) 0.42617(11) 0.0327(7) Uani 1 1 d .
N1 N 0.1156(4) 0.1927(3) 0.4679(7) 0.026(2) Uani 1 1 d .
N2 N 0.1883(4) 0.1825(3) 0.3342(7) 0.031(3) Uani 1 1 d .
N3 N 0.2287(4) 0.2887(3) 0.3762(7) 0.029(2) Uani 1 1 d .
N4 N 0.1494(4) 0.3016(3) 0.4973(7) 0.031(3) Uani 1 1 d .
O1 O 0.0000 0.0730(4) 0.2500 0.026(3) Uani 1 2 d S
C1 C 0.0843(5) 0.2063(4) 0.5317(9) 0.030(3) Uani 1 1 d .
C2 C 0.0539(5) 0.1624(4) 0.5569(9) 0.030(3) Uani 1 1 d .
C2A C 0.0106(6) 0.1633(4) 0.6188(10) 0.038(3) Uani 1 1 d .
H2AA H 0.0238 0.1908 0.6731 0.045 Uiso 1 1 calc R
H2AB H 0.0133 0.1300 0.6559 0.045 Uiso 1 1 calc R
C2B C -0.0559(6) 0.1727(5) 0.5485(11) 0.059(4) Uani 1 1 d .
H2BA H -0.0822 0.1729 0.5920 0.088 Uiso 1 1 calc R
H2BB H -0.0695 0.1452 0.4954 0.088 Uiso 1 1 calc R
H2BC H -0.0591 0.2060 0.5128 0.088 Uiso 1 1 calc R
C3 C 0.0679(5) 0.1212(4) 0.5076(9) 0.030(3) Uani 1 1 d .
C3A C 0.0485(6) 0.0665(4) 0.5175(9) 0.037(3) Uani 1 1 d .
H3AA H 0.0642 0.0437 0.4747 0.055 Uiso 1 1 calc R
H3AB H 0.0032 0.0645 0.4923 0.055 Uiso 1 1 calc R
H3AC H 0.0654 0.0558 0.5920 0.055 Uiso 1 1 calc R
C4 C 0.1053(5) 0.1410(4) 0.4469(9) 0.028(3) Uani 1 1 d .
C5 C 0.1255(5) 0.1137(4) 0.3730(9) 0.027(3) Uani 1 1 d .
C6 C 0.1596(5) 0.1344(4) 0.3137(8) 0.025(3) Uani 1 1 d .
C7A C 0.1425(6) 0.0625(4) 0.1652(9) 0.041(4) Uani 1 1 d .
H7AA H 0.1173 0.0456 0.2010 0.062 Uiso 1 1 calc R
H7AB H 0.1749 0.0389 0.1620 0.062 Uiso 1 1 calc R
H7AC H 0.1162 0.0721 0.0930 0.062 Uiso 1 1 calc R
C7 C 0.1713(5) 0.1094(4) 0.2248(9) 0.030(3) Uani 1 1 d .
C8 C 0.2082(6) 0.1419(4) 0.1966(9) 0.034(3) Uani 1 1 d .
C8A C 0.2292(6) 0.1344(5) 0.1016(10) 0.046(4) Uani 1 1 d .
H8AA H 0.1931 0.1243 0.0391 0.056 Uiso 1 1 calc R
H8AB H 0.2450 0.1676 0.0851 0.056 Uiso 1 1 calc R
C8B C 0.2788(7) 0.0942(6) 0.1207(12) 0.081(5) Uani 1 1 d .
H8BA H 0.2906 0.0911 0.0577 0.122 Uiso 1 1 calc R
H8BB H 0.2631 0.0609 0.1351 0.122 Uiso 1 1 calc R
H8BC H 0.3150 0.1042 0.1817 0.122 Uiso 1 1 calc R
C9 C 0.2189(5) 0.1874(4) 0.2644(9) 0.029(3) Uani 1 1 d .
C10 C 0.2532(6) 0.2304(4) 0.2548(9) 0.035(3) Uani 1 1 d .
H10A H 0.2766 0.2266 0.2095 0.043 Uiso 1 1 calc R
C11 C 0.2568(5) 0.2765(4) 0.3029(9) 0.031(3) Uani 1 1 d .
C12 C 0.2840(5) 0.3221(4) 0.2771(9) 0.031(3) Uani 1 1 d .
C12A C 0.3189(6) 0.3243(4) 0.1998(9) 0.043(3) Uani 1 1 d .
H12A H 0.3213 0.2896 0.1726 0.064 Uiso 1 1 calc R
H12B H 0.3607 0.3375 0.2363 0.064 Uiso 1 1 calc R
H12C H 0.2970 0.3471 0.1405 0.064 Uiso 1 1 calc R
C13 C 0.2708(5) 0.3625(4) 0.3305(9) 0.032(3) Uani 1 1 d .
C13A C 0.2849(5) 0.4190(4) 0.3229(9) 0.035(3) Uani 1 1 d .
H13A H 0.3233 0.4225 0.3063 0.042 Uiso 1 1 calc R
H13B H 0.2916 0.4360 0.3919 0.042 Uiso 1 1 calc R
C13B C 0.2311(6) 0.4455(5) 0.2359(11) 0.064(4) Uani 1 1 d .
H13C H 0.2411 0.4820 0.2316 0.095 Uiso 1 1 calc R
H13D H 0.1933 0.4427 0.2531 0.095 Uiso 1 1 calc R
H13E H 0.2247 0.4289 0.1675 0.095 Uiso 1 1 calc R
C14 C 0.2350(5) 0.3410(5) 0.3899(9) 0.031(3) Uani 1 1 d .
C15 C 0.2095(5) 0.3695(4) 0.4522(9) 0.029(3) Uani 1 1 d .
H15A H 0.2207 0.4048 0.4623 0.035 Uiso 1 1 calc R
C16 C 0.1697(6) 0.3519(4) 0.5006(9) 0.034(3) Uani 1 1 d .
C17 C 0.1407(6) 0.3837(5) 0.5598(10) 0.042(4) Uani 1 1 d .
C17A C 0.1507(7) 0.4398(5) 0.5783(12) 0.063(5) Uani 1 1 d .
H17A H 0.1948 0.4478 0.5921 0.075 Uiso 1 1 calc R
H17B H 0.1414 0.4494 0.6424 0.075 Uiso 1 1 calc R
C17B C 0.1113(10) 0.4716(5) 0.4865(15) 0.112(7) Uani 1 1 d .
H17C H 0.1195 0.5082 0.5030 0.168 Uiso 1 1 calc R
H17D H 0.0675 0.4643 0.4731 0.168 Uiso 1 1 calc R
H17E H 0.1211 0.4630 0.4232 0.168 Uiso 1 1 calc R
C18 C 0.1041(6) 0.3508(5) 0.5927(10) 0.045(4) Uani 1 1 d .
C18A C 0.0638(7) 0.3647(5) 0.6570(12) 0.068(5) Uani 1 1 d .
H18A H 0.0427 0.3337 0.6686 0.102 Uiso 1 1 calc R
H18B H 0.0329 0.3903 0.6183 0.102 Uiso 1 1 calc R
H18C H 0.0896 0.3790 0.7256 0.102 Uiso 1 1 calc R
C19 C 0.1096(6) 0.2997(5) 0.5523(10) 0.037(3) Uani 1 1 d .
C20 C 0.0812(5) 0.2555(5) 0.5688(9) 0.034(3) Uani 1 1 d .
H20A H 0.0562 0.2594 0.6114 0.040 Uiso 1 1 calc R
C41 C 0.0498(6) 0.0411(4) 0.2982(8) 0.025(3) Uani 1 1 d .
C42 C 0.1082(6) 0.0588(4) 0.3550(8) 0.022(3) Uani 1 1 d .
C43 C 0.1531(5) 0.0204(5) 0.3961(9) 0.030(3) Uani 1 1 d .
H43A H 0.1945 0.0299 0.4362 0.036 Uiso 1 1 calc R
C44 C 0.1371(6) -0.0326(5) 0.3781(9) 0.032(3) Uani 1 1 d .
H44A H 0.1684 -0.0579 0.4056 0.038 Uiso 1 1 calc R
C45 C 0.0789(6) -0.0481(4) 0.3231(9) 0.027(3) Uani 1 1 d .
H45A H 0.0695 -0.0838 0.3134 0.033 Uiso 1 1 calc R
C46 C 0.0325(5) -0.0116(4) 0.2806(8) 0.021(3) Uani 1 1 d .
C1S C 0.8758(18) 0.3180(17) 0.432(4) 0.13(2) Uani 0.50 1 d P
H1SA H 0.9037 0.2931 0.4162 0.160 Uiso 0.50 1 calc PR
H1SB H 0.8386 0.3205 0.3675 0.160 Uiso 0.50 1 calc PR
Cl1S Cl 0.9035(12) 0.3629(10) 0.441(3) 0.37(2) Uani 0.50 1 d P
Cl2S Cl 0.8511(10) 0.2876(8) 0.5255(17) 0.235(9) Uani 0.50 1 d P
C2S C 0.0326(8) 0.2203(7) 0.2098(12) 0.096(6) Uani 1 1 d .
H2SA H 0.0354 0.2076 0.1430 0.115 Uiso 1 1 calc R
H2SB H -0.0103 0.2176 0.2071 0.115 Uiso 1 1 calc R
H2SC H 0.0594 0.1995 0.2688 0.115 Uiso 1 1 calc R
O2S O 0.0508(9) 0.2697(8) 0.2240(12) 0.161(7) Uani 1 1 d .
H2SD H 0.0682 0.2775 0.1808 0.193 Uiso 1 1 calc R

loop_
_atom_site_aniso_label
_atom_site_aniso_U_11
_atom_site_aniso_U_22
_atom_site_aniso_U_33
_atom_site_aniso_U_23
_atom_site_aniso_U_13
_atom_site_aniso_U_12
Zn1 0.0489(11) 0.0204(10) 0.0408(10) -0.0045(7) 0.0309(8) -0.0061(7)
N1 0.046(6) 0.014(6) 0.030(6) 0.000(4) 0.029(5) -0.002(5)
N2 0.048(7) 0.025(6) 0.034(6) 0.001(5) 0.033(6) -0.007(5)
N3 0.044(7) 0.016(6) 0.038(7) -0.001(5) 0.028(5) -0.002(5)
N4 0.049(7) 0.014(6) 0.037(6) -0.005(4) 0.026(6) -0.003(5)
O1 0.040(8) 0.010(6) 0.036(7) 0.000 0.022(6) 0.000
C1 0.051(9) 0.018(8) 0.035(8) 0.003(6) 0.032(7) 0.003(6)
C2 0.044(8) 0.024(8) 0.033(8) -0.003(6) 0.028(7) -0.002(6)
C2A 0.062(10) 0.020(7) 0.048(8) -0.012(6) 0.042(8) -0.015(7)
C2B 0.056(11) 0.071(11) 0.070(11) 0.015(8) 0.047(9) 0.010(8)
C3 0.034(8) 0.027(8) 0.034(8) 0.002(6) 0.020(6) -0.005(6)
C3A 0.057(9) 0.033(8) 0.034(8) 0.002(6) 0.034(7) -0.007(7)
C4 0.040(8) 0.013(8) 0.031(8) 0.003(6) 0.014(6) -0.002(6)
C5 0.038(8) 0.013(7) 0.029(7) -0.004(6) 0.010(6) 0.001(6)
C6 0.034(8) 0.022(7) 0.024(7) 0.002(6) 0.017(6) -0.004(6)
C7A 0.070(10) 0.033(8) 0.036(8) -0.007(6) 0.037(7) -0.014(7)
C7 0.047(8) 0.018(7) 0.040(8) -0.011(6) 0.032(7) -0.007(6)
C8 0.052(9) 0.026(8) 0.039(8) -0.001(6) 0.035(7) -0.002(7)
C8A 0.065(10) 0.031(8) 0.065(10) -0.004(7) 0.050(8) -0.008(7)
C8B 0.092(13) 0.108(14) 0.072(12) -0.007(10) 0.064(10) 0.007(11)
C9 0.043(8) 0.022(8) 0.030(8) -0.004(6) 0.021(7) -0.003(6)
C10 0.051(9) 0.022(8) 0.041(8) -0.015(6) 0.026(7) -0.013(7)
C11 0.034(8) 0.025(8) 0.041(8) 0.006(7) 0.023(7) -0.011(6)
C12 0.043(8) 0.040(8) 0.021(7) 0.003(6) 0.027(6) -0.001(7)
C12A 0.059(9) 0.038(8) 0.040(8) 0.004(6) 0.029(7) -0.010(7)
C13 0.043(8) 0.023(8) 0.038(8) 0.002(6) 0.022(7) -0.002(6)
C13A 0.042(8) 0.029(8) 0.036(8) 0.001(6) 0.016(7) -0.005(6)
C13B 0.075(11) 0.050(9) 0.074(11) 0.014(8) 0.036(9) -0.007(8)
C14 0.039(8) 0.039(9) 0.026(8) 0.009(6) 0.024(6) 0.000(7)
C15 0.041(8) 0.023(7) 0.028(7) -0.001(6) 0.018(7) -0.003(6)
C16 0.039(8) 0.024(9) 0.038(8) -0.002(6) 0.010(7) 0.003(7)
C17 0.057(10) 0.031(9) 0.046(9) -0.013(7) 0.028(8) -0.004(7)
C17A 0.097(13) 0.021(9) 0.090(12) -0.015(8) 0.057(10) -0.011(8)
C17B 0.20(2) 0.024(10) 0.121(17) 0.004(10) 0.074(16) 0.026(12)
C18 0.057(9) 0.037(9) 0.056(9) -0.014(7) 0.039(8) -0.005(7)
C18A 0.083(12) 0.035(9) 0.113(13) -0.031(8) 0.067(11) -0.010(8)
C19 0.047(9) 0.029(9) 0.043(9) -0.011(6) 0.028(7) -0.006(7)
C20 0.032(8) 0.037(9) 0.037(8) -0.002(7) 0.020(6) 0.002(7)
C41 0.038(9) 0.020(8) 0.025(7) 0.004(6) 0.022(7) 0.002(7)
C42 0.030(8) 0.020(8) 0.021(7) 0.006(6) 0.015(6) 0.004(7)
C43 0.026(8) 0.041(9) 0.031(8) -0.001(6) 0.018(6) -0.006(7)
C44 0.041(9) 0.037(10) 0.023(7) 0.005(6) 0.017(7) 0.001(7)
C45 0.049(9) 0.009(7) 0.032(7) 0.003(6) 0.023(7) 0.002(7)
C46 0.032(7) 0.019(7) 0.023(7) 0.004(5) 0.023(6) -0.002(6)
C1S 0.05(3) 0.10(4) 0.21(5) -0.01(4) -0.01(3) -0.02(2)
Cl1S 0.21(2) 0.22(2) 0.50(5) 0.05(3) -0.10(3) 0.068(19)
Cl2S 0.28(2) 0.191(17) 0.28(2) -0.032(16) 0.147(19) 0.116(16)
C2S 0.108(16) 0.102(15) 0.037(11) 0.005(10) -0.026(10) 0.022(13)
O2S 0.172(17) 0.211(19) 0.090(12) 0.013(12) 0.034(10) -0.057(14)

loop_
_atom_type_symbol
_atom_type_description
_atom_type_scat_dispersion_real
_atom_type_scat_dispersion_imag
_atom_type_scat_source
C C 0.0033 0.0016 'International Tables Vol C Tables 4.2.6.8 and 6.1.1.4'
H H 0.0000 0.0000 'International Tables Vol C Tables 4.2.6.8 and 6.1.1.4'
N N 0.0061 0.0033 'International Tables Vol C Tables 4.2.6.8 and 6.1.1.4'
O O 0.0106 0.0060 'International Tables Vol C Tables 4.2.6.8 and 6.1.1.4'
Cl Cl 0.1484 0.1585 'International Tables Vol C Tables 4.2.6.8 and 6.1.1.4'
Zn Zn 0.2839 1.4301 'International Tables Vol C Tables 4.2.6.8 and 6.1.1.4'

loop_
_geom_angle_atom_site_label_1
_geom_angle_atom_site_label_2
_geom_angle_atom_site_label_3
_geom_angle
_geom_angle_site_symmetry_1
_geom_angle_site_symmetry_3
N2 Zn1 N1 89.6(3) . .
N2 Zn1 N4 170.9(4) . .
N1 Zn1 N4 91.1(4) . .
N2 Zn1 N3 90.4(4) . .
N1 Zn1 N3 176.4(4) . .
N4 Zn1 N3 88.4(4) . .
C1 N1 C4 107.0(9) . .
C1 N1 Zn1 125.0(7) . .
C4 N1 Zn1 127.7(7) . .
C9 N2 C6 105.7(9) . .
C9 N2 Zn1 125.7(7) . .
C6 N2 Zn1 127.6(7) . .
C14 N3 C11 105.4(8) . .
C14 N3 Zn1 128.0(7) . .
C11 N3 Zn1 125.4(7) . .
C19 N4 C16 107.5(9) . .
C19 N4 Zn1 125.1(7) . .
C16 N4 Zn1 127.4(8) . .
C41 O1 C41 106.3(11) 2 .
N1 C1 C20 125.3(10) . .
N1 C1 C2 111.0(9) . .
C20 C1 C2 123.7(11) . .
C3 C2 C1 106.7(10) . .
C3 C2 C2A 126.9(10) . .
C1 C2 C2A 126.2(10) . .
C2 C2A C2B 112.4(10) . .
C2 C3 C4 106.5(9) . .
C2 C3 C3A 124.7(10) . .
C4 C3 C3A 128.8(10) . .
N1 C4 C5 123.5(10) . .
N1 C4 C3 108.6(9) . .
C5 C4 C3 127.8(10) . .
C6 C5 C4 126.1(10) . .
C6 C5 C42 116.7(10) . .
C4 C5 C42 117.2(10) . .
N2 C6 C5 123.3(10) . .
N2 C6 C7 110.4(9) . .
C5 C6 C7 126.3(10) . .
C8 C7 C6 105.6(9) . .
C8 C7 C7A 124.8(10) . .
C6 C7 C7A 129.1(10) . .
C7 C8 C9 108.4(10) . .
C7 C8 C8A 125.0(10) . .
C9 C8 C8A 126.4(10) . .
C8B C8A C8 113.1(11) . .
N2 C9 C10 125.7(10) . .
N2 C9 C8 109.9(10) . .
C10 C9 C8 124.3(11) . .
C11 C10 C9 127.2(11) . .
C10 C11 N3 125.1(10) . .
C10 C11 C12 124.9(11) . .
N3 C11 C12 109.6(10) . .
C13 C12 C11 107.8(10) . .
C13 C12 C12A 126.9(11) . .
C11 C12 C12A 125.2(11) . .
C12 C13 C14 105.8(10) . .
C12 C13 C13A 128.0(11) . .
C14 C13 C13A 126.0(11) . .
C13 C13A C13B 110.5(10) . .
N3 C14 C15 123.9(10) . .
N3 C14 C13 111.2(10) . .
C15 C14 C13 124.9(11) . .
C16 C15 C14 127.1(11) . .
C15 C16 N4 124.9(11) . .
C15 C16 C17 125.5(11) . .
N4 C16 C17 109.6(10) . .
C18 C17 C16 106.0(10) . .
C18 C17 C17A 129.1(12) . .
C16 C17 C17A 124.9(12) . .
C17 C17A C17B 112.8(12) . .
C17 C18 C19 107.5(11) . .
C17 C18 C18A 127.1(11) . .
C19 C18 C18A 125.4(12) . .
N4 C19 C20 124.5(10) . .
N4 C19 C18 109.4(10) . .
C20 C19 C18 126.1(12) . .
C19 C20 C1 128.6(11) . .
C42 C41 O1 123.7(9) . .
C42 C41 C46 125.2(10) . .
O1 C41 C46 111.1(10) . .
C41 C42 C43 115.4(10) . .
C41 C42 C5 124.7(10) . .
C43 C42 C5 119.9(11) . .
C42 C43 C44 120.4(11) . .
C45 C44 C43 122.1(11) . .
C44 C45 C46 119.8(10) . .
C45 C46 C41 117.1(10) . .
C45 C46 C46 137.2(7) . 2
C41 C46 C46 105.7(6) . 2
Cl1S C1S Cl2S 128(5) . .

loop_
_geom_bond_atom_site_label_1
_geom_bond_atom_site_label_2
_geom_bond_distance
_geom_bond_site_symmetry_2
Zn1 N2 2.030(9) .
Zn1 N1 2.041(8) .
Zn1 N4 2.050(9) .
Zn1 N3 2.059(9) .
N1 C1 1.350(13) .
N1 C4 1.375(13) .
N2 C9 1.366(14) .
N2 C6 1.394(13) .
N3 C14 1.370(14) .
N3 C11 1.393(14) .
N4 C19 1.367(14) .
N4 C16 1.384(14) .
O1 C41 1.379(12) 2
O1 C41 1.379(12) .
C1 C20 1.382(15) .
C1 C2 1.439(15) .
C2 C3 1.356(15) .
C2 C2A 1.508(15) .
C2A C2B 1.514(17) .
C3 C4 1.473(15) .
C3 C3A 1.508(15) .
C4 C5 1.426(15) .
C5 C6 1.409(15) .
C5 C42 1.477(15) .
C6 C7 1.466(15) .
C7A C7 1.480(15) .
C7 C8 1.345(15) .
C8 C9 1.459(15) .
C8 C8A 1.530(16) .
C8A C8B 1.502(17) .
C9 C10 1.399(15) .
C10 C11 1.350(15) .
C11 C12 1.438(15) .
C12 C13 1.364(15) .
C12 C12A 1.523(15) .
C13 C14 1.448(15) .
C13 C13A 1.513(15) .
C13A C13B 1.539(16) .
C14 C15 1.394(15) .
C15 C16 1.375(16) .
C16 C17 1.462(16) .
C17 C18 1.378(16) .
C17 C17A 1.481(16) .
C17A C17B 1.50(2) .
C18 C19 1.457(16) .
C18 C18A 1.520(17) .
C19 C20 1.376(16) .
C41 C42 1.374(14) .
C41 C46 1.421(14) .
C42 C43 1.405(14) .
C43 C44 1.423(15) .
C44 C45 1.348(15) .
C45 C46 1.393(14) .
C46 C46 1.44(2) 2
C1S Cl1S 1.31(4) .
C1S Cl2S 1.74(5) .
C2S O2S 1.341(18) .
